data_1572542
loop_
_publ_author_name
'Song, Ting'
'Zhu, Yinning'
'Li, Zhehao'
'Mei, Zhewei'
'Shao, Zhen-Wu'
'Liu, Chong'

_publ_section_title
;
 A Robust Zn-Hydroxamate Metal--Organic Framework Constructed from an
 Unsymmetrical Ligand for Iodine Capture
;
_journal_issue 8
_journal_name_full Symmetry
_journal_page_first 1049
_journal_paper_doi 10.3390/sym16081049
_journal_volume 16
_journal_year 2024
_chemical_formula_moiety 'C8 H5 N O4 Zn, C3 H7 N O'
_chemical_formula_sum 'C11 H12 N2 O5 Zn'
_chemical_formula_weight 317.60
_space_group_crystal_system hexagonal
_space_group_IT_number 170
_space_group_name_Hall 'P 65'
_space_group_name_H-M_alt 'P 65'
_atom_sites_solution_hydrogens mixed
_audit_creation_date 2024-08-03
_audit_creation_method
;
Olex2 1.3
(compiled 2020.11.12 svn.r5f609507 for OlexSys, GUI svn.r6408)
;
_cell_angle_alpha 90
_cell_angle_beta 90
_cell_angle_gamma 120
_cell_formula_units_Z 6
_cell_length_a 10.9657(4)
_cell_length_b 10.9657(4)
_cell_length_c 19.0815(10)
_cell_measurement_reflns_used 7443
_cell_measurement_temperature 304.0
_cell_measurement_theta_max 27.471
_cell_measurement_theta_min 2.396
_cell_volume 1987.08(15)
_computing_cell_refinement 'SAINT V8.40B (?, 2016)'
_computing_data_reduction 'SAINT V8.40B (?, 2016)'
_computing_molecular_graphics 'Olex2 1.3 (Dolomanov et al., 2009)'
_computing_publication_material 'Olex2 1.3 (Dolomanov et al., 2009)'
_computing_structure_refinement 'SHELXL 2018/3 (Sheldrick, 2015)'
_computing_structure_solution 'SHELXT 2018/2 (Sheldrick, 2018)'
_diffrn_ambient_temperature 304.0
_diffrn_measured_fraction_theta_full 1.000
_diffrn_measured_fraction_theta_max 1.000
_diffrn_measurement_device_type 'Bruker APEX-II CCD'
_diffrn_measurement_method '\f and \w scans'
_diffrn_radiation_type MoK\a
_diffrn_radiation_wavelength 0.71073
_diffrn_reflns_av_R_equivalents 0.0999
_diffrn_reflns_av_unetI/netI 0.0472
_diffrn_reflns_Laue_measured_fraction_full 1.000
_diffrn_reflns_Laue_measured_fraction_max 1.000
_diffrn_reflns_limit_h_max 14
_diffrn_reflns_limit_h_min -14
_diffrn_reflns_limit_k_max 14
_diffrn_reflns_limit_k_min -14
_diffrn_reflns_limit_l_max 24
_diffrn_reflns_limit_l_min -23
_diffrn_reflns_number 34199
_diffrn_reflns_point_group_measured_fraction_full 0.994
_diffrn_reflns_point_group_measured_fraction_max 0.990
_diffrn_reflns_theta_full 25.242
_diffrn_reflns_theta_max 27.497
_diffrn_reflns_theta_min 2.145
_exptl_absorpt_coefficient_mu 1.871
_exptl_absorpt_correction_T_max 0.7456
_exptl_absorpt_correction_T_min 0.6316
_exptl_absorpt_correction_type multi-scan
_exptl_absorpt_process_details
;
SADABS-2016/2 (Bruker,2016/2) was used for absorption correction.
wR2(int) was 0.0931 before and 0.0763 after correction.
The Ratio of minimum to maximum transmission is 0.8471.
The \l/2 correction factor is Not present.
;
_exptl_crystal_colour colourless
_exptl_crystal_colour_primary colourless
_exptl_crystal_density_diffrn 1.592
_exptl_crystal_description block
_exptl_crystal_F_000 972
_exptl_crystal_size_max 0.32
_exptl_crystal_size_mid 0.06
_exptl_crystal_size_min 0.04
_refine_diff_density_max 1.702
_refine_diff_density_min -0.304
_refine_diff_density_rms 0.076
_refine_ls_abs_structure_details
;
 Flack x determined using 1076 quotients [(I+)-(I-)]/[(I+)+(I-)]
 (Parsons, Flack and Wagner, Acta Cryst. B69 (2013) 249-259).
;
_refine_ls_abs_structure_Flack -0.011(9)
_refine_ls_extinction_method none
_refine_ls_goodness_of_fit_ref 1.034
_refine_ls_hydrogen_treatment mixed
_refine_ls_matrix_type full
_refine_ls_number_parameters 178
_refine_ls_number_reflns 3018
_refine_ls_number_restraints 1
_refine_ls_restrained_S_all 1.034
_refine_ls_R_factor_all 0.0527
_refine_ls_R_factor_gt 0.0396
_refine_ls_shift/su_max 0.000
_refine_ls_shift/su_mean 0.000
_refine_ls_structure_factor_coef Fsqd
_refine_ls_weighting_details 'w=1/[\s^2^(Fo^2^)+(0.0524P)^2^+1.2007P] where P=(Fo^2^+2Fc^2^)/3'
_refine_ls_weighting_scheme calc
_refine_ls_wR_factor_gt 0.0927
_refine_ls_wR_factor_ref 0.0981
_reflns_Friedel_coverage 0.922
_reflns_Friedel_fraction_full 0.987
_reflns_Friedel_fraction_max 0.980
_reflns_number_gt 2599
_reflns_number_total 3018
_reflns_threshold_expression 'I > 2\s(I)'
_cod_data_source_file SUM-13.cif
_cod_data_source_block sum-13
_cod_original_cell_volume 1987.08(18)
_cod_database_code 1572542
_shelx_shelxl_version_number 2018/3
_shelx_space_group_comment
;
The symmetry employed for this shelxl refinement is uniquely defined
by the following loop, which should always be used as a source of
symmetry information in preference to the above space-group names.
They are only intended as comments.
;
_shelx_estimated_absorpt_t_max 0.929
_shelx_estimated_absorpt_t_min 0.586
_olex2_refinement_description
;
1. Fixed Uiso
 At 1.2 times of:
  All C(H) groups
 At 1.5 times of:
  All C(H,H,H) groups
2.a Aromatic/amide H refined with riding coordinates:
 C3(H3), C4(H4), C5(H5), C6(H6), C10(H10)
2.b Idealised Me refined as rotating group:
 C8(H8A,H8B,H8C), C9(H9A,H9B,H9C)
;
_olex2_submission_special_instructions 'No special instructions were received'

loop_
_space_group_symop_operation_xyz
'x, y, z'
'x-y, x, z+5/6'
'y, -x+y, z+1/6'
'-y, x-y, z+2/3'
'-x+y, -x, z+1/3'
'-x, -y, z+1/2'

loop_
_atom_site_label
_atom_site_type_symbol
_atom_site_fract_x
_atom_site_fract_y
_atom_site_fract_z
_atom_site_U_iso_or_equiv
_atom_site_adp_type
_atom_site_occupancy
_atom_site_site_symmetry_order
_atom_site_calc_flag
_atom_site_refinement_flags_posn
_atom_site_refinement_flags_adp
_atom_site_refinement_flags_occupancy
_atom_site_disorder_assembly
_atom_site_disorder_group
Zn1 Zn 0.97160(6) 0.87711(6) 0.58122(4) 0.02617(18) Uani 1 1 d . . . . .
O1 O 1.0616(7) 0.7771(5) 0.4365(3) 0.0577(15) Uani 1 1 d . . . . .
O2 O 1.0275(6) 0.7382(5) 0.5517(3) 0.0475(12) Uani 1 1 d . . . . .
O3 O 1.1421(5) 0.1768(5) 0.4276(3) 0.0432(12) Uani 1 1 d . . . . .
O5 O 0.9460(4) -0.0513(4) 0.4883(2) 0.0312(9) Uani 1 1 d . . . . .
N1 N 0.9517(7) 0.0772(6) 0.4963(3) 0.0325(11) Uani 1 1 d . . . . .
H1 H 0.894(8) 0.088(8) 0.518(4) 0.04(2) Uiso 1 1 d . . . . .
C1 C 1.0467(7) 0.7085(6) 0.4909(4) 0.0356(14) Uani 1 1 d . . . . .
C2 C 1.0514(7) 0.3210(6) 0.4718(3) 0.0349(14) Uani 1 1 d . . . . .
C3 C 1.0986(9) 0.5422(7) 0.4239(4) 0.0517(19) Uani 1 1 d . . . . .
H3 H 1.131455 0.606205 0.387076 0.062 Uiso 1 1 calc R U . . .
C4 C 1.1011(9) 0.4182(7) 0.4176(4) 0.0502(18) Uani 1 1 d . . . . .
H4 H 1.136038 0.399759 0.376976 0.060 Uiso 1 1 calc R U . . .
C5 C 1.0025(12) 0.3521(8) 0.5313(4) 0.064(3) Uani 1 1 d . . . . .
H5 H 0.968849 0.288023 0.568125 0.077 Uiso 1 1 calc R U . . .
C6 C 1.0025(11) 0.4777(8) 0.5371(4) 0.060(2) Uani 1 1 d . . . . .
H6 H 0.970436 0.497699 0.578206 0.072 Uiso 1 1 calc R U . . .
C7 C 1.0515(7) 0.1862(6) 0.4644(3) 0.0314(13) Uani 1 1 d . . . . .
C11 C 1.0490(7) 0.5736(6) 0.4833(4) 0.0365(14) Uani 1 1 d . . . . .
O4 O 0.7072(9) 0.0466(11) 0.5528(5) 0.103(3) Uani 1 1 d . . . . .
N2 N 0.4866(10) -0.1315(15) 0.5603(5) 0.107(4) Uani 1 1 d . . . . .
C8 C 0.4200(15) -0.051(2) 0.5630(8) 0.156(8) Uani 1 1 d . . . . .
H8A H 0.486548 0.045196 0.551388 0.234 Uiso 1 1 calc R U . . .
H8B H 0.384309 -0.054888 0.609430 0.234 Uiso 1 1 calc R U . . .
H8C H 0.343554 -0.087401 0.530122 0.234 Uiso 1 1 calc R U . . .
C9 C 0.392(2) -0.286(2) 0.5612(17) 0.258(18) Uani 1 1 d . . . . .
H9A H 0.342062 -0.313741 0.604921 0.387 Uiso 1 1 calc R U . . .
H9B H 0.446685 -0.331818 0.555908 0.387 Uiso 1 1 calc R U . . .
H9C H 0.325791 -0.313141 0.523318 0.387 Uiso 1 1 calc R U . . .
C10 C 0.6186(14) -0.0822(18) 0.5557(7) 0.097(4) Uani 1 1 d . . . . .
H10 H 0.651559 -0.145601 0.554429 0.116 Uiso 1 1 calc R U . . .

loop_
_atom_site_aniso_label
_atom_site_aniso_U_11
_atom_site_aniso_U_22
_atom_site_aniso_U_33
_atom_site_aniso_U_23
_atom_site_aniso_U_13
_atom_site_aniso_U_12
Zn1 0.0255(3) 0.0169(3) 0.0308(3) -0.0017(3) 0.0041(3) 0.0066(3)
O1 0.100(5) 0.044(3) 0.056(3) 0.012(2) 0.011(3) 0.056(3)
O2 0.074(4) 0.032(2) 0.051(3) -0.006(2) 0.001(2) 0.037(3)
O3 0.041(3) 0.035(2) 0.059(3) 0.004(2) 0.018(2) 0.024(2)
O5 0.039(2) 0.0204(19) 0.037(2) 0.0016(17) 0.0050(19) 0.0171(17)
N1 0.042(3) 0.030(3) 0.039(3) 0.003(2) 0.004(2) 0.028(2)
C1 0.037(3) 0.022(3) 0.053(4) -0.003(3) 0.004(3) 0.018(2)
C2 0.048(4) 0.025(3) 0.040(3) 0.001(2) 0.003(3) 0.024(3)
C3 0.082(5) 0.040(4) 0.048(4) 0.018(3) 0.026(4) 0.041(4)
C4 0.081(5) 0.037(3) 0.046(4) 0.011(3) 0.025(4) 0.040(4)
C5 0.120(8) 0.037(4) 0.051(4) 0.012(3) 0.030(5) 0.052(5)
C6 0.113(7) 0.042(4) 0.045(4) 0.010(3) 0.033(5) 0.053(5)
C7 0.039(3) 0.025(3) 0.036(3) 0.001(2) -0.004(3) 0.021(3)
C11 0.044(4) 0.025(3) 0.045(3) -0.001(3) 0.003(3) 0.021(3)
O4 0.081(5) 0.146(8) 0.112(6) 0.029(6) 0.037(5) 0.080(6)
N2 0.070(6) 0.185(12) 0.085(7) 0.019(7) -0.004(5) 0.078(7)
C8 0.131(12) 0.34(3) 0.087(9) 0.031(12) 0.025(8) 0.189(16)
C9 0.110(14) 0.18(2) 0.39(5) 0.02(3) -0.09(2) -0.003(15)
C10 0.072(8) 0.139(12) 0.106(9) 0.024(8) 0.011(6) 0.073(8)

loop_
_atom_type_symbol
_atom_type_description
_atom_type_scat_dispersion_real
_atom_type_scat_dispersion_imag
_atom_type_scat_source
C C 0.0033 0.0016 'International Tables Vol C Tables 4.2.6.8 and 6.1.1.4'
H H 0.0000 0.0000 'International Tables Vol C Tables 4.2.6.8 and 6.1.1.4'
N N 0.0061 0.0033 'International Tables Vol C Tables 4.2.6.8 and 6.1.1.4'
O O 0.0106 0.0060 'International Tables Vol C Tables 4.2.6.8 and 6.1.1.4'
Zn Zn 0.2839 1.4301 'International Tables Vol C Tables 4.2.6.8 and 6.1.1.4'

loop_
_geom_angle_atom_site_label_1
_geom_angle_atom_site_label_2
_geom_angle_atom_site_label_3
_geom_angle
_geom_angle_site_symmetry_1
_geom_angle_site_symmetry_3
_geom_angle_publ_flag
O1 Zn1 O3 160.7(2) 3_565 3_675 ?
O1 Zn1 O5 90.94(19) 3_565 3_675 ?
O2 Zn1 O1 88.9(2) . 3_565 ?
O2 Zn1 O3 93.0(2) . 3_675 ?
O2 Zn1 O5 152.80(19) . 3_675 ?
O2 Zn1 O5 101.86(19) . 1_565 ?
O3 Zn1 O5 78.71(17) 3_675 3_675 ?
O5 Zn1 O1 103.5(2) 1_565 3_565 ?
O5 Zn1 O3 94.93(18) 1_565 3_675 ?
O5 Zn1 O5 104.61(17) 1_565 3_675 ?
C1 O1 Zn1 135.4(5) . 2_654 ?
C1 O2 Zn1 128.3(4) . . ?
C7 O3 Zn1 112.2(4) . 2_644 ?
Zn1 O5 Zn1 113.0(2) 1_545 2_644 ?
N1 O5 Zn1 108.5(3) . 2_644 ?
N1 O5 Zn1 110.8(4) . 1_545 ?
O5 N1 H1 124(5) . . ?
C7 N1 O5 118.2(5) . . ?
C7 N1 H1 118(5) . . ?
O1 C1 O2 127.2(6) . . ?
O1 C1 C11 117.0(6) . . ?
O2 C1 C11 115.9(6) . . ?
C4 C2 C7 119.9(6) . . ?
C5 C2 C4 118.6(6) . . ?
C5 C2 C7 121.4(6) . . ?
C4 C3 H3 119.1 . . ?
C11 C3 H3 119.1 . . ?
C11 C3 C4 121.8(6) . . ?
C2 C4 H4 120.1 . . ?
C3 C4 C2 119.9(7) . . ?
C3 C4 H4 120.1 . . ?
C2 C5 H5 119.7 . . ?
C2 C5 C6 120.6(7) . . ?
C6 C5 H5 119.7 . . ?
C5 C6 H6 119.4 . . ?
C11 C6 C5 121.3(7) . . ?
C11 C6 H6 119.4 . . ?
O3 C7 N1 121.3(6) . . ?
O3 C7 C2 121.8(6) . . ?
N1 C7 C2 116.9(5) . . ?
C3 C11 C1 122.2(6) . . ?
C3 C11 C6 117.8(6) . . ?
C6 C11 C1 120.0(6) . . ?
C8 N2 C9 115.8(14) . . ?
C10 N2 C8 125.2(15) . . ?
C10 N2 C9 119.0(15) . . ?
N2 C8 H8A 109.5 . . ?
N2 C8 H8B 109.5 . . ?
N2 C8 H8C 109.5 . . ?
H8A C8 H8B 109.5 . . ?
H8A C8 H8C 109.5 . . ?
H8B C8 H8C 109.5 . . ?
N2 C9 H9A 109.5 . . ?
N2 C9 H9B 109.5 . . ?
N2 C9 H9C 109.5 . . ?
H9A C9 H9B 109.5 . . ?
H9A C9 H9C 109.5 . . ?
H9B C9 H9C 109.5 . . ?
O4 C10 N2 124.0(13) . . ?
O4 C10 H10 118.0 . . ?
N2 C10 H10 118.0 . . ?

loop_
_geom_bond_atom_site_label_1
_geom_bond_atom_site_label_2
_geom_bond_distance
_geom_bond_site_symmetry_2
_geom_bond_publ_flag
Zn1 O1 2.022(5) 3_565 ?
Zn1 O2 1.986(4) . ?
Zn1 O3 2.055(4) 3_675 ?
Zn1 O5 2.015(4) 1_565 ?
Zn1 O5 2.070(4) 3_675 ?
O1 C1 1.243(9) . ?
O2 C1 1.251(8) . ?
O3 C7 1.262(8) . ?
O5 N1 1.388(6) . ?
N1 H1 0.81(8) . ?
N1 C7 1.299(9) . ?
C1 C11 1.499(8) . ?
C2 C4 1.386(9) . ?
C2 C5 1.370(10) . ?
C2 C7 1.485(8) . ?
C3 H3 0.9300 . ?
C3 C4 1.379(9) . ?
C3 C11 1.372(10) . ?
C4 H4 0.9300 . ?
C5 H5 0.9300 . ?
C5 C6 1.382(10) . ?
C6 H6 0.9300 . ?
C6 C11 1.373(9) . ?
O4 C10 1.253(17) . ?
N2 C8 1.402(17) . ?
N2 C9 1.48(2) . ?
N2 C10 1.270(14) . ?
C8 H8A 0.9600 . ?
C8 H8B 0.9600 . ?
C8 H8C 0.9600 . ?
C9 H9A 0.9600 . ?
C9 H9B 0.9600 . ?
C9 H9C 0.9600 . ?
C10 H10 0.9300 . ?

loop_
_geom_torsion_atom_site_label_1
_geom_torsion_atom_site_label_2
_geom_torsion_atom_site_label_3
_geom_torsion_atom_site_label_4
_geom_torsion
_geom_torsion_site_symmetry_1
_geom_torsion_site_symmetry_2
_geom_torsion_site_symmetry_3
_geom_torsion_site_symmetry_4
_geom_torsion_publ_flag
Zn1 O1 C1 O2 11.6(13) 2_654 . . . ?
Zn1 O1 C1 C11 -169.7(5) 2_654 . . . ?
Zn1 O2 C1 O1 15.1(11) . . . . ?
Zn1 O2 C1 C11 -163.7(5) . . . . ?
Zn1 O3 C7 N1 7.9(8) 2_644 . . . ?
Zn1 O3 C7 C2 -170.4(5) 2_644 . . . ?
Zn1 O5 N1 C7 117.9(6) 1_545 . . . ?
Zn1 O5 N1 C7 -6.8(7) 2_644 . . . ?
O1 C1 C11 C3 15.6(11) . . . . ?
O1 C1 C11 C6 -165.5(8) . . . . ?
O2 C1 C11 C3 -165.5(7) . . . . ?
O2 C1 C11 C6 13.4(10) . . . . ?
O5 N1 C7 O3 -0.6(10) . . . . ?
O5 N1 C7 C2 177.7(5) . . . . ?
C2 C5 C6 C11 1.2(16) . . . . ?
C4 C2 C5 C6 0.0(15) . . . . ?
C4 C2 C7 O3 30.1(10) . . . . ?
C4 C2 C7 N1 -148.2(8) . . . . ?
C4 C3 C11 C1 179.6(7) . . . . ?
C4 C3 C11 C6 0.6(13) . . . . ?
C5 C2 C4 C3 -0.9(13) . . . . ?
C5 C2 C7 O3 -150.2(8) . . . . ?
C5 C2 C7 N1 31.5(11) . . . . ?
C5 C6 C11 C1 179.5(9) . . . . ?
C5 C6 C11 C3 -1.5(14) . . . . ?
C7 C2 C4 C3 178.8(7) . . . . ?
C7 C2 C5 C6 -179.7(9) . . . . ?
C11 C3 C4 C2 0.6(13) . . . . ?
C8 N2 C10 O4 0(2) . . . . ?
C9 N2 C10 O4 178.1(18) . . . . ?
